data_7011773
loop_
_publ_author_name
'Cloke, F. Geoffrey N.'
'Elvidge, Benjamin R.'
'Hitchcock, Peter B.'
'Lamarche, Vanessa M. E.'

_publ_section_title
;
 Yttrium iodide and bis(trimethylsilyl)methyl complexes of the
 chelating diamide [ArN(CH2)3NAr]2&#x2212; (Ar = 2,6-iPr2C6H3)
;
_journal_issue 12
_journal_name_full 'Journal of the Chemical Society, Dalton Transactions'
_journal_page_first 2413
_journal_paper_doi 10.1039/b203757b
_journal_year 2002
_chemical_compound_source 'synthesis as described'
_chemical_formula_moiety 'C38 H47 N2 O1 Si2 Y1'
_chemical_formula_structural 'C38 H47 N2 O SI2 Y'
_chemical_formula_sum 'C38 H67 N2 O Si2 Y'
_chemical_formula_weight 713.03
_chemical_name_common
;
[Y(thf){CH(SiMe3)2}{(C6H3iPr2)N(CH2)3N(C6H3iPr2)}]
;
_space_group_IT_number 14
_symmetry_cell_setting monoclinic
_symmetry_Int_Tables_number 14
_symmetry_space_group_name_Hall '-P 2ybc'
_symmetry_space_group_name_H-M 'P 1 21/c 1'
_atom_sites_solution_hydrogens geom
_atom_sites_solution_primary direct
_atom_sites_solution_secondary difmap
_audit_conform_dict_location ftp://ftp.iucr.org/cifdics/cif_core.dic
_audit_conform_dict_name cif_core.dic
_audit_conform_dict_version 2.1
_audit_creation_date 2001-11-16T10:56:39-00:00
_audit_creation_method 'WinGX routine CIF_UPDATE'
_cell_angle_alpha 90
_cell_angle_beta 90.0280(10)
_cell_angle_gamma 90
_cell_formula_units_Z 4
_cell_length_a 19.2377(4)
_cell_length_b 11.8507(2)
_cell_length_c 17.8432(3)
_cell_measurement_reflns_used 26737
_cell_measurement_temperature 173(2)
_cell_measurement_theta_max 25.028
_cell_measurement_theta_min 4.076
_cell_measurement_wavelength 0.71073
_cell_volume 4067.90(13)
_computing_cell_refinement 'HKL Scalepack (Otwinowski & Minor 1997)'
_computing_data_reduction 'HKL Denzo and Scalepack (Otwinowski & Minor 1997)'
_computing_molecular_graphics 'Ortep-3 for Windows (Farrugia, 1997)'
_computing_publication_material 'WinGX publication routines (Farrugia, 1999)'
_computing_structure_refinement 'SHELXL-97 (Sheldrick, 1997)'
_computing_structure_solution 'SHELXS-97 (Sheldrick, 1997)'
_diffrn_ambient_temperature 173(2)
_diffrn_measured_fraction_theta_full 0.969
_diffrn_measured_fraction_theta_max 0.969
_diffrn_measurement_device KappaCCD
_diffrn_measurement_method CCD
_diffrn_radiation_monochromator graphite
_diffrn_radiation_probe x-ray
_diffrn_radiation_type MoK\a
_diffrn_radiation_wavelength 0.71073
_diffrn_reflns_av_R_equivalents 0.0648
_diffrn_reflns_av_unetI/netI 0.043
_diffrn_reflns_limit_h_max 22
_diffrn_reflns_limit_h_min -22
_diffrn_reflns_limit_k_max 14
_diffrn_reflns_limit_k_min -14
_diffrn_reflns_limit_l_max 20
_diffrn_reflns_limit_l_min -20
_diffrn_reflns_number 50361
_diffrn_reflns_theta_full 25.06
_diffrn_reflns_theta_max 25.06
_diffrn_reflns_theta_min 4.13
_exptl_absorpt_coefficient_mu 1.521
_exptl_absorpt_correction_T_max 0.592
_exptl_absorpt_correction_T_min 0.518
_exptl_absorpt_correction_type multi-scan
_exptl_absorpt_process_details
;
[c.f. r.h. blessing, acta cryst. (1995), a51, 33-38]
;
_exptl_crystal_colour colourless
_exptl_crystal_density_diffrn 1.164
_exptl_crystal_density_method 'not measured'
_exptl_crystal_description prism
_exptl_crystal_F_000 1536
_exptl_crystal_size_max 0.4
_exptl_crystal_size_mid 0.4
_exptl_crystal_size_min 0.3
_refine_diff_density_max 0.678
_refine_diff_density_min -0.401
_refine_diff_density_rms 0.063
_refine_ls_extinction_method none
_refine_ls_goodness_of_fit_ref 1.055
_refine_ls_hydrogen_treatment mixed
_refine_ls_matrix_type full
_refine_ls_number_parameters 394
_refine_ls_number_reflns 6991
_refine_ls_number_restraints 21
_refine_ls_restrained_S_all 1.105
_refine_ls_R_factor_all 0.0655
_refine_ls_R_factor_gt 0.0457
_refine_ls_shift/su_max 0.001
_refine_ls_shift/su_mean 0
_refine_ls_structure_factor_coef Fsqd
_refine_ls_weighting_details 'calc w=1/[\s^2^(Fo^2^)+(0.0309P)^2^+6.0949P] where P=(Fo^2^+2Fc^2^)/3'
_refine_ls_weighting_scheme calc
_refine_ls_wR_factor_gt 0.0904
_refine_ls_wR_factor_ref 0.0984
_reflns_number_gt 5665
_reflns_number_total 6991
_reflns_threshold_expression >2sigma(I)
_cod_data_source_file b203757b.txt
_cod_data_source_block nov701
_cod_original_sg_symbol_H-M P2(1)/c
_cod_database_code 7011773

loop_
_symmetry_equiv_pos_as_xyz
'x, y, z'
'-x, y+1/2, -z+1/2'
'-x, -y, -z'
'x, -y-1/2, z-1/2'

loop_
_atom_site_label
_atom_site_type_symbol
_atom_site_fract_x
_atom_site_fract_y
_atom_site_fract_z
_atom_site_U_iso_or_equiv
_atom_site_adp_type
_atom_site_occupancy
_atom_site_symmetry_multiplicity
_atom_site_calc_flag
_atom_site_refinement_flags
_atom_site_disorder_assembly
_atom_site_disorder_group
Y Y 0.257125(15) 0.85060(2) 0.155937(17) 0.02329(10) Uani 1 1 d . A .
Si1 Si 0.16964(5) 1.00005(9) -0.00133(6) 0.0424(3) Uani 1 1 d . A .
Si2 Si 0.33010(5) 1.02467(8) 0.01775(5) 0.0337(2) Uani 1 1 d . A .
O O 0.25714(11) 1.00267(19) 0.23951(13) 0.0383(6) Uani 1 1 d D . .
N1 N 0.34255(13) 0.7404(2) 0.18861(14) 0.0254(6) Uani 1 1 d . . .
N2 N 0.17236(13) 0.7423(2) 0.19100(15) 0.0275(6) Uani 1 1 d . . .
C1 C 0.25158(17) 0.9374(3) 0.03258(19) 0.0328(8) Uani 1 1 d . . .
H1 H 0.2589 0.8722 -0.0021 0.039 Uiso 1 1 calc R A .
C2 C 0.1010(2) 0.8923(4) -0.0195(3) 0.0696(14) Uani 1 1 d . . .
H2A H 0.0586 0.9298 -0.0372 0.104 Uiso 1 1 calc R A .
H2B H 0.0909 0.8512 0.0269 0.104 Uiso 1 1 calc R . .
H2C H 0.1173 0.8392 -0.0578 0.104 Uiso 1 1 calc R . .
C3 C 0.1325(3) 1.1033(5) 0.0675(3) 0.0858(17) Uani 1 1 d . . .
H3A H 0.0892 1.1347 0.0474 0.129 Uiso 1 1 calc R A .
H3B H 0.1659 1.1644 0.076 0.129 Uiso 1 1 calc R . .
H3C H 0.1229 1.0647 0.1149 0.129 Uiso 1 1 calc R . .
C4 C 0.1779(2) 1.0798(4) -0.0920(3) 0.0663(13) Uani 1 1 d . . .
H4A H 0.1325 1.1107 -0.1061 0.1 Uiso 1 1 calc R A .
H4B H 0.1943 1.0286 -0.1314 0.1 Uiso 1 1 calc R . .
H4C H 0.2113 1.1416 -0.0857 0.1 Uiso 1 1 calc R . .
C5 C 0.3156(2) 1.1760(3) 0.0450(3) 0.0534(11) Uani 1 1 d . . .
H5A H 0.3583 1.2192 0.0362 0.08 Uiso 1 1 calc R A .
H5B H 0.3031 1.1801 0.0981 0.08 Uiso 1 1 calc R . .
H5C H 0.2778 1.2077 0.0147 0.08 Uiso 1 1 calc R . .
C6 C 0.3650(2) 1.0221(4) -0.0800(2) 0.0516(10) Uani 1 1 d . . .
H6A H 0.4062 1.0705 -0.0831 0.077 Uiso 1 1 calc R A .
H6B H 0.3294 1.0498 -0.1147 0.077 Uiso 1 1 calc R . .
H6C H 0.3777 0.9446 -0.0934 0.077 Uiso 1 1 calc R . .
C7 C 0.4048(2) 0.9762(3) 0.0770(2) 0.0521(11) Uani 1 1 d . . .
H7A H 0.4452 1.0246 0.0677 0.078 Uiso 1 1 calc R A .
H7B H 0.4164 0.898 0.0642 0.078 Uiso 1 1 calc R . .
H7C H 0.3919 0.9806 0.13 0.078 Uiso 1 1 calc R . .
C8 C 0.32441(16) 0.6622(3) 0.24969(18) 0.0313(8) Uani 1 1 d . A .
H8A H 0.3637 0.6591 0.2855 0.038 Uiso 1 1 calc R . .
H8B H 0.3184 0.5857 0.2284 0.038 Uiso 1 1 calc R . .
C9 C 0.25835(16) 0.6942(3) 0.29247(18) 0.0317(8) Uani 1 1 d . . .
H9A H 0.2593 0.6549 0.3414 0.038 Uiso 1 1 calc R A .
H9B H 0.2601 0.7762 0.3028 0.038 Uiso 1 1 calc R . .
C10 C 0.18894(16) 0.6683(3) 0.25496(19) 0.0353(8) Uani 1 1 d . A .
H10A H 0.1895 0.5891 0.2374 0.042 Uiso 1 1 calc R . .
H10B H 0.1515 0.6753 0.2928 0.042 Uiso 1 1 calc R . .
C11 C 0.41035(15) 0.7185(3) 0.15950(17) 0.0245(7) Uani 1 1 d . A .
C12 C 0.41845(16) 0.6630(3) 0.09004(17) 0.0254(7) Uani 1 1 d . . .
C13 C 0.48492(16) 0.6471(3) 0.06084(18) 0.0309(7) Uani 1 1 d . A .
H13 H 0.4901 0.61 0.014 0.037 Uiso 1 1 calc R . .
C14 C 0.54331(17) 0.6840(3) 0.09849(19) 0.0338(8) Uani 1 1 d . . .
H14 H 0.5883 0.6729 0.0778 0.041 Uiso 1 1 calc R A .
C15 C 0.53541(16) 0.7375(3) 0.16689(19) 0.0317(8) Uani 1 1 d . A .
H15 H 0.5756 0.7626 0.193 0.038 Uiso 1 1 calc R . .
C16 C 0.47017(16) 0.7556(3) 0.19848(18) 0.0263(7) Uani 1 1 d . . .
C17 C 0.35701(17) 0.6159(3) 0.04672(18) 0.0306(8) Uani 1 1 d . A .
H17 H 0.3139 0.6516 0.0671 0.037 Uiso 1 1 calc R . .
C18 C 0.3605(2) 0.6425(4) -0.0370(2) 0.0493(10) Uani 1 1 d . . .
H18A H 0.3196 0.6107 -0.0621 0.074 Uiso 1 1 calc R A .
H18B H 0.4027 0.6093 -0.0583 0.074 Uiso 1 1 calc R . .
H18C H 0.3613 0.7244 -0.0442 0.074 Uiso 1 1 calc R . .
C19 C 0.3515(2) 0.4884(3) 0.0596(2) 0.0467(10) Uani 1 1 d . . .
H19A H 0.3116 0.4586 0.0318 0.07 Uiso 1 1 calc R A .
H19B H 0.3454 0.4734 0.1132 0.07 Uiso 1 1 calc R . .
H19C H 0.3941 0.4516 0.042 0.07 Uiso 1 1 calc R . .
C20 C 0.46718(17) 0.8167(3) 0.27349(19) 0.0323(8) Uani 1 1 d . A .
H20 H 0.4172 0.8268 0.2873 0.039 Uiso 1 1 calc R . .
C21 C 0.50200(19) 0.7466(4) 0.3350(2) 0.0449(10) Uani 1 1 d . . .
H21A H 0.4994 0.7872 0.3827 0.067 Uiso 1 1 calc R A .
H21B H 0.5508 0.7337 0.3219 0.067 Uiso 1 1 calc R . .
H21C H 0.4781 0.6739 0.3397 0.067 Uiso 1 1 calc R . .
C22 C 0.5007(2) 0.9338(3) 0.2693(2) 0.0469(10) Uani 1 1 d . . .
H22A H 0.4976 0.9705 0.3184 0.07 Uiso 1 1 calc R A .
H22B H 0.4763 0.9796 0.232 0.07 Uiso 1 1 calc R . .
H22C H 0.5496 0.9261 0.255 0.07 Uiso 1 1 calc R . .
C23 C 0.10529(16) 0.7165(3) 0.16042(18) 0.0284(7) Uani 1 1 d . A .
C24 C 0.09831(17) 0.6378(3) 0.1016(2) 0.0351(8) Uani 1 1 d . . .
C25 C 0.03322(19) 0.6199(3) 0.0695(2) 0.0468(10) Uani 1 1 d . A .
H25 H 0.0289 0.5681 0.0292 0.056 Uiso 1 1 calc R . .
C26 C -0.02485(19) 0.6755(3) 0.0948(2) 0.0473(10) Uani 1 1 d . . .
H26 H -0.0685 0.6642 0.0711 0.057 Uiso 1 1 calc R A .
C27 C -0.01908(17) 0.7477(3) 0.1548(2) 0.0398(9) Uani 1 1 d . A .
H27 H -0.0596 0.7834 0.1737 0.048 Uiso 1 1 calc R . .
C28 C 0.04489(16) 0.7697(3) 0.18861(19) 0.0322(8) Uani 1 1 d . . .
C29 C 0.15960(19) 0.5690(3) 0.0726(2) 0.0434(9) Uani 1 1 d . A .
H29 H 0.2025 0.5973 0.098 0.052 Uiso 1 1 calc R . .
C30 C 0.1696(2) 0.5831(4) -0.0117(2) 0.0643(13) Uani 1 1 d . . .
H30A H 0.2095 0.5381 -0.0281 0.096 Uiso 1 1 calc R A .
H30B H 0.1779 0.6628 -0.0233 0.096 Uiso 1 1 calc R . .
H30C H 0.1277 0.5574 -0.0379 0.096 Uiso 1 1 calc R . .
C31 C 0.1510(2) 0.4444(3) 0.0929(3) 0.0656(13) Uani 1 1 d . . .
H31A H 0.191 0.4017 0.0741 0.098 Uiso 1 1 calc R A .
H31B H 0.1083 0.4152 0.0702 0.098 Uiso 1 1 calc R . .
H31C H 0.1484 0.4366 0.1475 0.098 Uiso 1 1 calc R . .
C32 C 0.04616(18) 0.8476(3) 0.2561(2) 0.0415(9) Uani 1 1 d . A .
H32 H 0.0959 0.8613 0.2697 0.05 Uiso 1 1 calc R . .
C33 C 0.0102(2) 0.7924(4) 0.3238(2) 0.0576(11) Uani 1 1 d . . .
H33A H 0.0117 0.844 0.3667 0.086 Uiso 1 1 calc R A .
H33B H 0.0343 0.7221 0.3367 0.086 Uiso 1 1 calc R . .
H33C H -0.0383 0.7757 0.3112 0.086 Uiso 1 1 calc R . .
C34 C 0.0125(2) 0.9621(4) 0.2393(3) 0.0607(12) Uani 1 1 d . . .
H34A H 0.0145 1.0096 0.2842 0.091 Uiso 1 1 calc R A .
H34B H -0.0361 0.9507 0.2246 0.091 Uiso 1 1 calc R . .
H34C H 0.0377 0.9991 0.1984 0.091 Uiso 1 1 calc R . .
C35 C 0.1952(3) 1.0348(5) 0.2846(4) 0.0329(19) Uiso 0.534(9) 1 d PD A 1
H35A H 0.1971 1.0043 0.3362 0.04 Uiso 0.534(9) 1 calc PR A 1
H35B H 0.1511 1.0123 0.2602 0.04 Uiso 0.534(9) 1 calc PR A 1
C36 C 0.2078(4) 1.1705(7) 0.2820(7) 0.066(3) Uiso 0.534(9) 1 d PD A 1
H36A H 0.1916 1.2029 0.2339 0.079 Uiso 0.534(9) 1 calc PR A 1
H36B H 0.1835 1.2087 0.3238 0.079 Uiso 0.534(9) 1 calc PR A 1
C37 C 0.2813(4) 1.1807(7) 0.2895(6) 0.061(3) Uiso 0.534(9) 1 d PD A 1
H37A H 0.2933 1.214 0.3387 0.074 Uiso 0.534(9) 1 calc PR A 1
H37B H 0.3003 1.2297 0.2496 0.074 Uiso 0.534(9) 1 calc PR A 1
C38 C 0.3132(4) 1.0550(7) 0.2827(5) 0.041(2) Uiso 0.534(9) 1 d PD A 1
H38A H 0.3579 1.0543 0.2552 0.05 Uiso 0.534(9) 1 calc PR A 1
H38B H 0.3193 1.019 0.3323 0.05 Uiso 0.534(9) 1 calc PR A 1
C35A C 0.1926(5) 1.0672(11) 0.2504(7) 0.074(4) Uiso 0.466(9) 1 d PD A 2
H35C H 0.1524 1.0163 0.258 0.089 Uiso 0.466(9) 1 calc PR A 2
H35D H 0.1832 1.1172 0.2072 0.089 Uiso 0.466(9) 1 calc PR A 2
C36A C 0.2081(4) 1.1355(9) 0.3213(6) 0.058(3) Uiso 0.466(9) 1 d PD A 2
H36C H 0.1894 1.2129 0.3162 0.069 Uiso 0.466(9) 1 calc PR A 2
H36D H 0.1861 1.0995 0.3653 0.069 Uiso 0.466(9) 1 calc PR A 2
C37A C 0.2809(4) 1.1393(7) 0.3309(5) 0.039(2) Uiso 0.466(9) 1 d PD A 2
H37C H 0.2946 1.0982 0.3769 0.047 Uiso 0.466(9) 1 calc PR A 2
H37D H 0.2969 1.2185 0.3352 0.047 Uiso 0.466(9) 1 calc PR A 2
C38A C 0.3143(4) 1.0808(8) 0.2585(5) 0.035(2) Uiso 0.466(9) 1 d PD A 2
H38C H 0.3232 1.1359 0.2179 0.043 Uiso 0.466(9) 1 calc PR A 2
H38D H 0.3578 1.0401 0.2707 0.043 Uiso 0.466(9) 1 calc PR A 2

loop_
_atom_site_aniso_label
_atom_site_aniso_U_11
_atom_site_aniso_U_22
_atom_site_aniso_U_33
_atom_site_aniso_U_23
_atom_site_aniso_U_13
_atom_site_aniso_U_12
Y 0.02084(15) 0.02308(16) 0.02596(17) -0.00013(14) -0.00160(11) 0.00137(14)
Si1 0.0390(6) 0.0400(6) 0.0484(7) 0.0104(5) -0.0025(5) 0.0025(5)
Si2 0.0394(5) 0.0273(5) 0.0344(6) 0.0034(4) -0.0018(4) -0.0034(4)
O 0.0323(13) 0.0364(13) 0.0462(15) -0.0175(11) -0.0017(11) 0.0016(11)
N1 0.0229(13) 0.0285(14) 0.0247(15) 0.0030(11) 0.0026(11) 0.0018(12)
N2 0.0224(13) 0.0292(14) 0.0310(16) 0.0036(12) -0.0025(11) 0.0006(12)
C1 0.0382(19) 0.0300(18) 0.0302(19) 0.0024(15) -0.0036(15) -0.0021(16)
C2 0.051(3) 0.072(3) 0.086(4) 0.026(3) -0.026(2) -0.011(2)
C3 0.064(3) 0.083(4) 0.111(5) -0.017(3) 0.021(3) 0.012(3)
C4 0.055(3) 0.068(3) 0.076(3) 0.032(3) -0.012(2) 0.011(2)
C5 0.061(3) 0.034(2) 0.066(3) -0.0016(19) 0.002(2) -0.005(2)
C6 0.054(2) 0.053(2) 0.048(2) 0.002(2) 0.006(2) -0.013(2)
C7 0.051(2) 0.042(2) 0.063(3) 0.005(2) -0.018(2) -0.010(2)
C8 0.0240(16) 0.0352(19) 0.0346(19) 0.0090(15) 0.0021(14) 0.0026(15)
C9 0.0265(17) 0.0411(19) 0.0274(18) 0.0045(15) 0.0022(14) 0.0012(16)
C10 0.0255(17) 0.043(2) 0.037(2) 0.0073(16) 0.0001(15) -0.0012(16)
C11 0.0224(15) 0.0218(16) 0.0292(18) 0.0034(13) 0.0004(13) 0.0024(14)
C12 0.0252(16) 0.0227(16) 0.0282(17) 0.0023(14) 0.0000(13) 0.0012(14)
C13 0.0325(18) 0.0333(18) 0.0268(18) -0.0021(15) 0.0046(14) 0.0039(16)
C14 0.0242(17) 0.039(2) 0.038(2) 0.0006(16) 0.0083(15) 0.0032(15)
C15 0.0225(16) 0.0349(19) 0.038(2) 0.0000(16) -0.0010(14) -0.0012(15)
C16 0.0249(16) 0.0249(16) 0.0291(18) 0.0011(14) 0.0014(13) 0.0026(14)
C17 0.0281(17) 0.0319(18) 0.0318(19) -0.0045(14) -0.0003(14) -0.0001(15)
C18 0.046(2) 0.065(3) 0.037(2) 0.003(2) -0.0073(17) -0.009(2)
C19 0.043(2) 0.038(2) 0.059(3) -0.0069(19) -0.0029(19) -0.0057(18)
C20 0.0265(17) 0.0372(19) 0.0332(19) -0.0058(15) -0.0011(14) 0.0049(15)
C21 0.042(2) 0.062(3) 0.031(2) -0.0041(18) -0.0053(16) 0.013(2)
C22 0.046(2) 0.041(2) 0.054(3) -0.0144(19) -0.0075(19) -0.0013(19)
C23 0.0232(16) 0.0280(17) 0.0341(19) 0.0033(15) -0.0020(14) -0.0024(14)
C24 0.0281(17) 0.0357(19) 0.042(2) -0.0038(16) 0.0020(15) -0.0060(16)
C25 0.037(2) 0.052(2) 0.052(2) -0.0166(19) -0.0025(18) -0.0098(19)
C26 0.0276(19) 0.061(3) 0.053(3) -0.003(2) -0.0131(17) -0.0059(19)
C27 0.0243(17) 0.044(2) 0.051(2) 0.0014(18) -0.0040(16) 0.0021(17)
C28 0.0247(17) 0.0317(18) 0.040(2) 0.0032(16) -0.0028(15) -0.0011(15)
C29 0.0333(19) 0.044(2) 0.053(2) -0.0116(19) 0.0039(17) -0.0054(18)
C30 0.053(3) 0.079(3) 0.061(3) -0.016(3) 0.012(2) 0.002(2)
C31 0.052(3) 0.041(2) 0.104(4) -0.011(2) 0.015(3) 0.001(2)
C32 0.0261(17) 0.046(2) 0.053(2) -0.0112(19) -0.0011(16) 0.0030(17)
C33 0.052(2) 0.075(3) 0.046(3) -0.004(2) 0.005(2) 0.007(2)
C34 0.055(3) 0.046(2) 0.082(3) -0.013(2) 0.007(2) 0.009(2)

loop_
_atom_type_symbol
_atom_type_description
_atom_type_scat_dispersion_real
_atom_type_scat_dispersion_imag
_atom_type_scat_source
C C 0.0033 0.0016 'International Tables Vol C Tables 4.2.6.8 and 6.1.1.4'
H H 0 0 'International Tables Vol C Tables 4.2.6.8 and 6.1.1.4'
N N 0.0061 0.0033 'International Tables Vol C Tables 4.2.6.8 and 6.1.1.4'
O O 0.0106 0.006 'International Tables Vol C Tables 4.2.6.8 and 6.1.1.4'
Si Si 0.0817 0.0704 'International Tables Vol C Tables 4.2.6.8 and 6.1.1.4'
Y Y -2.7962 3.5667 'International Tables Vol C Tables 4.2.6.8 and 6.1.1.4'

loop_
_geom_angle_atom_site_label_1
_geom_angle_atom_site_label_2
_geom_angle_atom_site_label_3
_geom_angle
_geom_angle_site_symmetry_1
_geom_angle_site_symmetry_3
_geom_angle_publ_flag
N2 Y N1 97.79(9) . . ?
N2 Y O 105.78(9) . . ?
N1 Y O 106.93(9) . . ?
N2 Y C1 118.61(10) . . ?
N1 Y C1 121.90(10) . . ?
O Y C1 104.56(10) . . ?
C1 Si1 C2 112.72(18) . . ?
C1 Si1 C3 112.0(2) . . ?
C2 Si1 C3 106.9(2) . . ?
C1 Si1 C4 114.33(18) . . ?
C2 Si1 C4 104.7(2) . . ?
C3 Si1 C4 105.5(3) . . ?
C1 Si2 C6 114.72(17) . . ?
C1 Si2 C7 111.97(17) . . ?
C6 Si2 C7 104.2(2) . . ?
C1 Si2 C5 112.06(18) . . ?
C6 Si2 C5 108.06(19) . . ?
C7 Si2 C5 105.12(19) . . ?
C38 O C35A 109.4(5) . . ?
C38 O C38A 20.7(4) . . ?
C35A O C38A 105.8(6) . . ?
C38 O C35 101.4(5) . . ?
C35A O C35 28.2(5) . . ?
C38A O C35 108.2(4) . . ?
C38 O Y 131.5(3) . . ?
C35A O Y 119.0(4) . . ?
C38A O Y 129.0(3) . . ?
C35 O Y 122.8(3) . . ?
C11 N1 C8 111.8(2) . . ?
C11 N1 Y 134.51(19) . . ?
C8 N1 Y 113.35(18) . . ?
C23 N2 C10 111.2(2) . . ?
C23 N2 Y 133.9(2) . . ?
C10 N2 Y 114.40(19) . . ?
Si1 C1 Si2 115.18(18) . . ?
Si1 C1 Y 120.29(16) . . ?
Si2 C1 Y 109.29(15) . . ?
N1 C8 C9 114.2(3) . . ?
C10 C9 C8 117.3(3) . . ?
N2 C10 C9 114.2(3) . . ?
C12 C11 C16 119.1(3) . . ?
C12 C11 N1 120.4(3) . . ?
C16 C11 N1 120.5(3) . . ?
C13 C12 C11 119.5(3) . . ?
C13 C12 C17 118.3(3) . . ?
C11 C12 C17 122.1(3) . . ?
C14 C13 C12 121.5(3) . . ?
C13 C14 C15 119.0(3) . . ?
C14 C15 C16 121.8(3) . . ?
C15 C16 C11 119.1(3) . . ?
C15 C16 C20 117.6(3) . . ?
C11 C16 C20 123.3(3) . . ?
C12 C17 C18 112.8(3) . . ?
C12 C17 C19 109.8(3) . . ?
C18 C17 C19 110.6(3) . . ?
C16 C20 C21 110.8(3) . . ?
C16 C20 C22 111.9(3) . . ?
C21 C20 C22 110.0(3) . . ?
C24 C23 C28 118.8(3) . . ?
C24 C23 N2 120.6(3) . . ?
C28 C23 N2 120.6(3) . . ?
C25 C24 C23 119.4(3) . . ?
C25 C24 C29 118.3(3) . . ?
C23 C24 C29 122.2(3) . . ?
C26 C25 C24 121.6(4) . . ?
C25 C26 C27 119.3(3) . . ?
C26 C27 C28 121.6(3) . . ?
C27 C28 C23 119.2(3) . . ?
C27 C28 C32 118.1(3) . . ?
C23 C28 C32 122.7(3) . . ?
C24 C29 C30 112.0(3) . . ?
C24 C29 C31 110.6(3) . . ?
C30 C29 C31 110.7(4) . . ?
C28 C32 C34 112.2(3) . . ?
C28 C32 C33 110.9(3) . . ?
C34 C32 C33 109.9(3) . . ?
O C35 C36 96.8(5) . . ?
C37 C36 C35 103.2(7) . . ?
C36 C37 C38 107.0(7) . . ?
O C38 C37 98.6(5) . . ?
O C35A C36A 102.7(7) . . ?
C37A C36A C35A 108.1(7) . . ?
C36A C37A C38A 106.7(7) . . ?
O C38A C37A 99.1(5) . . ?

loop_
_geom_bond_atom_site_label_1
_geom_bond_atom_site_label_2
_geom_bond_distance
_geom_bond_site_symmetry_2
_geom_bond_publ_flag
Y N2 2.168(3) . ?
Y N1 2.178(2) . ?
Y O 2.339(2) . ?
Y C1 2.432(3) . ?
Si1 C1 1.844(3) . ?
Si1 C2 1.866(4) . ?
Si1 C3 1.875(5) . ?
Si1 C4 1.880(4) . ?
Si2 C1 1.850(3) . ?
Si2 C6 1.870(4) . ?
Si2 C7 1.874(4) . ?
Si2 C5 1.879(4) . ?
O C38 1.464(7) . ?
O C35A 1.471(10) . ?
O C38A 1.477(8) . ?
O C35 1.487(6) . ?
N1 C11 1.428(4) . ?
N1 C8 1.473(4) . ?
N2 C23 1.434(4) . ?
N2 C10 1.474(4) . ?
C8 C9 1.530(4) . ?
C9 C10 1.525(4) . ?
C11 C12 1.412(4) . ?
C11 C16 1.414(4) . ?
C12 C13 1.394(4) . ?
C12 C17 1.518(4) . ?
C13 C14 1.380(5) . ?
C14 C15 1.384(5) . ?
C15 C16 1.393(4) . ?
C16 C20 1.523(4) . ?
C17 C18 1.528(5) . ?
C17 C19 1.532(5) . ?
C20 C21 1.531(5) . ?
C20 C22 1.531(5) . ?
C23 C24 1.410(5) . ?
C23 C28 1.415(4) . ?
C24 C25 1.393(5) . ?
C24 C29 1.524(5) . ?
C25 C26 1.373(5) . ?
C26 C27 1.375(5) . ?
C27 C28 1.395(5) . ?
C28 C32 1.517(5) . ?
C29 C30 1.526(6) . ?
C29 C31 1.529(6) . ?
C32 C34 1.532(5) . ?
C32 C33 1.540(5) . ?
C35 C36 1.628(9) . ?
C36 C37 1.425(10) . ?
C37 C38 1.615(10) . ?
C35A C36A 1.531(11) . ?
C36A C37A 1.411(10) . ?
C37A C38A 1.601(9) . ?
